data_4309393
loop_
_publ_author_name
'Zhicheng Zhu'
'Satoru Karasawa'
'Noboru Koga'

_publ_section_title
;
Crystal Structures and Magnetic Properties of Complexes of MIICl2 (M = Cu,
Ni, and Co) Coordinated with
4-(N-tert-butyloxyamino)-2-(methoxymethylenyl)pyridine: 2D Magnetic
Anisotropy of the Aminoxyl-CoII Complex in the Crystalline State
;
_journal_name_full 'Inorganic Chemistry'
_journal_page_first 6004
_journal_page_last 6011
_journal_paper_doi 10.1021/ic048441x
_journal_volume 44
_journal_year 2005
_chemical_formula_moiety 'C22 H34 Cl2 Cu N4 O4 '
_chemical_formula_sum 'C22 H34 Cl2 Cu N4 O4'
_chemical_formula_weight 552.99
_space_group_IT_number 15
_symmetry_cell_setting monoclinic
_symmetry_Int_Tables_number 15
_symmetry_space_group_name_Hall '-C 2yc'
_symmetry_space_group_name_H-M 'C 1 2/c 1'
_cell_angle_alpha 90
_cell_angle_beta 103.23(1)
_cell_angle_gamma 90
_cell_formula_units_Z 8
_cell_length_a 23.662(5)
_cell_length_b 8.931(2)
_cell_length_c 24.759(3)
_cell_measurement_reflns_used 16905
_cell_measurement_temperature 123.1
_cell_measurement_theta_max 27.5
_cell_measurement_theta_min 3.1
_cell_volume 5093.3(17)
_computing_cell_refinement PROCESS-AUTO
_computing_data_collection PROCESS-AUTO
_computing_data_reduction CrystalStructure
_computing_publication_material 'CrystalStructure Ver. 3.5.1'
_computing_structure_refinement CRYSTALS
_computing_structure_solution SIR92
_diffrn_detector_area_resol_mean 10.00
_diffrn_measured_fraction_theta_full 0.9888
_diffrn_measured_fraction_theta_max 0.9888
_diffrn_measurement_device_type 'Rigaku RAXIS-RAPID'
_diffrn_measurement_method \w
_diffrn_radiation_type 'Mo K\a'
_diffrn_radiation_wavelength 0.7107
_diffrn_reflns_av_R_equivalents 0.069
_diffrn_reflns_limit_h_max 30
_diffrn_reflns_limit_h_min -30
_diffrn_reflns_limit_k_max 9
_diffrn_reflns_limit_k_min -11
_diffrn_reflns_limit_l_max 31
_diffrn_reflns_limit_l_min -32
_diffrn_reflns_number 46154
_diffrn_reflns_theta_full 27.48
_diffrn_reflns_theta_max 27.48
_exptl_absorpt_coefficient_mu 1.102
_exptl_absorpt_correction_T_max 0.896
_exptl_absorpt_correction_T_min 0.616
_exptl_absorpt_correction_type multi-scan
_exptl_absorpt_process_details
;
     Higashi, T. (1995). Program for Absorption Correction.
     Rigaku Corporation, Tokyo, Japan.
;
_exptl_crystal_colour dark
_exptl_crystal_density_diffrn 1.442
_exptl_crystal_density_method 'not measured'
_exptl_crystal_description block
_exptl_crystal_F_000 2312.00
_exptl_crystal_size_max 0.30
_exptl_crystal_size_mid 0.10
_exptl_crystal_size_min 0.10
_refine_diff_density_max 0.80
_refine_diff_density_min -0.89
_refine_ls_extinction_method none
_refine_ls_goodness_of_fit_ref 1.111
_refine_ls_hydrogen_treatment refall
_refine_ls_number_parameters 335
_refine_ls_number_reflns 4783
_refine_ls_R_factor_gt 0.0500
_refine_ls_shift/su_max 0.0000
_refine_ls_structure_factor_coef Fsqd
_refine_ls_weighting_details 'w = 1/[0.0001Fo^2^ + 2.0000\s(Fo^2^) + 0.5000]/(4Fo^2^)'
_refine_ls_weighting_scheme calc
_refine_ls_wR_factor_ref 0.0820
_reflns_number_gt 3938
_reflns_number_total 6170
_reflns_threshold_expression F^2^>2.0\s(F^2^)
_cod_data_source_file ic048441xsi20041105_094846.cif
_cod_data_source_block '_212-3____________________'
_cod_original_cell_volume 5093(1)
_cod_original_formula_sum 'C22 H34 Cl2 Cu N4 O4 '
_cod_database_code 4309393

loop_
_symmetry_equiv_pos_as_xyz
x,y,z
-x,-y,-z
x+1/2,y+1/2,z
-x+1/2,-y+1/2,-z
-x,y,-z+1/2
x,-y,z+1/2
-x+1/2,y+1/2,-z+1/2
x+1/2,-y+1/2,z+1/2

loop_
_atom_site_label
_atom_site_type_symbol
_atom_site_fract_x
_atom_site_fract_y
_atom_site_fract_z
_atom_site_U_iso_or_equiv
_atom_site_adp_type
_atom_site_occupancy
_atom_site_symmetry_multiplicity
_atom_site_calc_flag
_atom_site_refinement_flags
_atom_site_disorder_assembly
_atom_site_disorder_group
Cu(1) Cu 1.0000 1.0000 0.5000 0.0205(2) Uani 1.00 1 d . . .
Cu(2) Cu 1.0000 0.41651(7) 0.7500 0.0217(2) Uani 1.00 1 d . . .
Cl(1) Cl 0.98393(4) 0.7459(1) 0.49915(3) 0.0276(2) Uani 1.00 1 d . . .
Cl(2) Cl 1.0000 0.1590(1) 0.7500 0.0294(4) Uani 1.00 1 d . . .
Cl(3) Cl 1.0000 0.6781(1) 0.7500 0.0266(3) Uani 1.00 1 d . . .
O(1) O 1.2461(1) 0.8491(4) 0.6957(1) 0.068(1) Uani 1.00 1 d . . .
O(2) O 0.9540(1) 1.0256(3) 0.5799(1) 0.0372(8) Uani 1.00 1 d . . .
O(3) O 0.7598(1) 0.4675(4) 0.5414(1) 0.053(1) Uani 1.00 1 d . . .
O(4) O 1.0591(1) 0.4325(3) 0.67610(9) 0.0288(7) Uani 1.00 1 d . . .
N(1) N 1.0613(1) 0.9754(3) 0.5702(1) 0.0221(8) Uani 1.00 1 d . . .
N(2) N 1.1960(1) 0.8641(4) 0.7075(1) 0.035(1) Uani 1.00 1 d . . .
N(3) N 0.9428(1) 0.4187(3) 0.6776(1) 0.0223(8) Uani 1.00 1 d . . .
N(4) N 0.8110(1) 0.4671(4) 0.5326(1) 0.0311(9) Uani 1.00 1 d . . .
C(1) C 1.1178(1) 0.9897(4) 0.5698(1) 0.0239(9) Uani 1.00 1 d . . .
C(2) C 1.1627(1) 0.9557(4) 0.6142(1) 0.028(1) Uani 1.00 1 d . . .
C(3) C 1.1494(1) 0.9051(4) 0.6630(1) 0.025(1) Uani 1.00 1 d . . .
C(4) C 1.0909(1) 0.8965(4) 0.6651(1) 0.024(1) Uani 1.00 1 d . . .
C(5) C 1.0484(1) 0.9321(4) 0.6180(1) 0.0228(9) Uani 1.00 1 d . . .
C(6) C 0.9854(1) 0.9228(4) 0.6197(1) 0.030(1) Uani 1.00 1 d . . .
C(7) C 0.8964(2) 1.0367(5) 0.5824(2) 0.046(1) Uani 1.00 1 d . . .
C(8) C 1.1926(2) 0.8321(5) 0.7662(1) 0.031(1) Uani 1.00 1 d . . .
C(9) C 1.1648(2) 0.9675(5) 0.7876(2) 0.052(1) Uani 1.00 1 d . . .
C(10) C 1.2550(2) 0.8147(5) 0.8005(1) 0.042(1) Uani 1.00 1 d . . .
C(11) C 1.1603(2) 0.6879(5) 0.7682(2) 0.055(2) Uani 1.00 1 d . . .
C(12) C 0.8872(1) 0.3793(4) 0.6754(1) 0.024(1) Uani 1.00 1 d . . .
C(13) C 0.8437(1) 0.3933(4) 0.6284(1) 0.026(1) Uani 1.00 1 d . . .
C(14) C 0.8570(1) 0.4504(4) 0.5801(1) 0.0241(9) Uani 1.00 1 d . . .
C(15) C 0.9148(1) 0.4875(4) 0.5818(1) 0.025(1) Uani 1.00 1 d . . .
C(16) C 0.9566(1) 0.4704(4) 0.6311(1) 0.0233(9) Uani 1.00 1 d . . .
C(17) C 1.0189(1) 0.5147(4) 0.6348(1) 0.029(1) Uani 1.00 1 d . . .
C(18) C 1.0733(2) 0.2922(4) 0.6556(1) 0.035(1) Uani 1.00 1 d . . .
C(19) C 0.8164(1) 0.4920(4) 0.4735(1) 0.028(1) Uani 1.00 1 d . . .
C(20) C 0.7586(2) 0.4444(6) 0.4363(1) 0.056(1) Uani 1.00 1 d . . .
C(21) C 0.8257(2) 0.6577(5) 0.4666(1) 0.038(1) Uani 1.00 1 d . . .
C(22) C 0.8647(2) 0.3989(5) 0.4598(1) 0.044(1) Uani 1.00 1 d . . .
H(1) H 1.1271(1) 1.0257(4) 0.5369(1) 0.029(1) Uiso 1.00 1 c . . .
H(2) H 1.2000(1) 0.9700(4) 0.6108(1) 0.033(1) Uiso 1.00 1 c . . .
H(3) H 1.0821(1) 0.8717(4) 0.6955(1) 0.028(1) Uiso 1.00 1 c . . .
H(4) H 0.9712(1) 0.8303(4) 0.6099(1) 0.036(1) Uiso 1.00 1 c . . .
H(5) H 0.9801(1) 0.9455(4) 0.6591(1) 0.036(1) Uiso 1.00 1 c . . .
H(6) H 0.8747(2) 0.9125(5) 0.5735(2) 0.056(2) Uiso 1.00 1 c . . .
H(7) H 0.8814(2) 1.1298(5) 0.5534(2) 0.055(2) Uiso 1.00 1 c . . .
H(8) H 0.8953(2) 1.0943(5) 0.6200(2) 0.056(2) Uiso 1.00 1 c . . .
H(9) H 1.1632(2) 0.9461(5) 0.8248(2) 0.060(2) Uiso 1.00 1 c . . .
H(10) H 1.1255(2) 0.9786(5) 0.7703(2) 0.060(2) Uiso 1.00 1 c . . .
H(11) H 1.1884(2) 1.0677(5) 0.7846(2) 0.060(2) Uiso 1.00 1 c . . .
H(12) H 1.2712(2) 0.7294(5) 0.7873(1) 0.049(2) Uiso 1.00 1 c . . .
H(13) H 1.2550(2) 0.7882(5) 0.8399(1) 0.050(2) Uiso 1.00 1 c . . .
H(14) H 1.2744(2) 0.9116(5) 0.8010(1) 0.049(2) Uiso 1.00 1 c . . .
H(15) H 1.1507(2) 0.6582(5) 0.7996(2) 0.067(2) Uiso 1.00 1 c . . .
H(16) H 1.1739(2) 0.6082(5) 0.7502(2) 0.067(2) Uiso 1.00 1 c . . .
H(17) H 1.1189(2) 0.6874(5) 0.7422(2) 0.067(2) Uiso 1.00 1 c . . .
H(18) H 0.8780(1) 0.3403(4) 0.7081(1) 0.029(1) Uiso 1.00 1 c . . .
H(19) H 0.8050(1) 0.3648(4) 0.6284(1) 0.031(1) Uiso 1.00 1 c . . .
H(20) H 0.9286(1) 0.5292(4) 0.5547(1) 0.030(1) Uiso 1.00 1 c . . .
H(21) H 1.0282(1) 0.4986(4) 0.6008(1) 0.034(1) Uiso 1.00 1 c . . .
H(22) H 1.0237(1) 0.6262(4) 0.6473(1) 0.034(1) Uiso 1.00 1 c . . .
H(23) H 1.0981(2) 0.2318(4) 0.6872(1) 0.043(2) Uiso 1.00 1 c . . .
H(24) H 1.0378(2) 0.2266(4) 0.6413(1) 0.043(2) Uiso 1.00 1 c . . .
H(25) H 1.0952(2) 0.3139(4) 0.6256(1) 0.043(2) Uiso 1.00 1 c . . .
H(26) H 0.7533(2) 0.3392(6) 0.4432(1) 0.064(2) Uiso 1.00 1 c . . .
H(27) H 0.7273(2) 0.5132(6) 0.4397(1) 0.064(2) Uiso 1.00 1 c . . .
H(28) H 0.7593(2) 0.4564(6) 0.4003(1) 0.064(2) Uiso 1.00 1 c . . .
H(29) H 0.8603(2) 0.6865(5) 0.4859(1) 0.045(2) Uiso 1.00 1 c . . .
H(30) H 0.7961(2) 0.7160(5) 0.4764(1) 0.045(2) Uiso 1.00 1 c . . .
H(31) H 0.8236(2) 0.6663(5) 0.4286(1) 0.045(2) Uiso 1.00 1 c . . .
H(32) H 0.9025(2) 0.4456(5) 0.4766(1) 0.053(2) Uiso 1.00 1 c . . .
H(33) H 0.8620(2) 0.3126(5) 0.4727(1) 0.053(2) Uiso 1.00 1 c . . .
H(34) H 0.8587(2) 0.4000(5) 0.4195(1) 0.053(2) Uiso 1.00 1 c . . .

loop_
_atom_site_aniso_label
_atom_site_aniso_U_11
_atom_site_aniso_U_22
_atom_site_aniso_U_33
_atom_site_aniso_U_12
_atom_site_aniso_U_13
_atom_site_aniso_U_23
Cu(1) 0.0212(3) 0.0228(4) 0.0169(3) 0.0022(3) 0.0034(2) 0.0027(2)
Cu(2) 0.0218(4) 0.0262(4) 0.0156(3) 0.0000 0.0009(3) 0.0000
Cl(1) 0.0308(5) 0.0239(5) 0.0258(5) -0.0024(4) 0.0018(4) 0.0033(3)
Cl(2) 0.0396(8) 0.0251(7) 0.0222(6) 0.0000 0.0046(6) 0.0000
Cl(3) 0.0273(7) 0.0264(8) 0.0255(6) 0.0000 0.0048(5) 0.0000
O(1) 0.025(2) 0.145(3) 0.036(2) 0.007(2) 0.010(1) 0.024(2)
O(2) 0.031(1) 0.054(2) 0.029(1) 0.018(1) 0.011(1) 0.017(1)
O(3) 0.022(1) 0.100(3) 0.034(2) 0.005(2) 0.004(1) 0.017(2)
O(4) 0.025(1) 0.035(2) 0.025(1) 0.002(1) 0.002(1) -0.000(1)
N(1) 0.026(2) 0.023(2) 0.017(1) 0.002(1) 0.005(1) 0.001(1)
N(2) 0.027(2) 0.056(2) 0.019(2) -0.004(2) 0.002(1) 0.006(1)
N(3) 0.022(2) 0.028(2) 0.016(1) -0.002(1) 0.003(1) 0.002(1)
N(4) 0.019(2) 0.046(2) 0.025(2) -0.003(1) -0.001(1) 0.006(1)
C(1) 0.028(2) 0.023(2) 0.021(2) -0.004(2) 0.006(1) 0.002(1)
C(2) 0.025(2) 0.033(2) 0.024(2) -0.006(2) 0.003(1) 0.003(1)
C(3) 0.025(2) 0.029(2) 0.018(2) -0.002(2) -0.002(1) 0.000(1)
C(4) 0.032(2) 0.025(2) 0.013(2) -0.004(2) 0.004(1) 0.001(1)
C(5) 0.027(2) 0.022(2) 0.019(2) 0.001(2) 0.004(1) -0.001(1)
C(6) 0.028(2) 0.039(2) 0.022(2) 0.009(2) 0.007(2) 0.010(2)
C(7) 0.036(2) 0.063(3) 0.040(2) 0.017(2) 0.012(2) 0.011(2)
C(8) 0.031(2) 0.045(2) 0.018(2) 0.002(2) 0.005(2) 0.006(2)
C(9) 0.043(3) 0.079(4) 0.028(2) 0.015(3) -0.001(2) -0.013(2)
C(10) 0.035(2) 0.064(3) 0.024(2) 0.005(2) -0.001(2) 0.005(2)
C(11) 0.038(3) 0.063(3) 0.066(3) -0.005(2) 0.012(2) 0.026(3)
C(12) 0.027(2) 0.027(2) 0.018(2) -0.004(1) 0.005(1) 0.002(1)
C(13) 0.021(2) 0.030(2) 0.026(2) -0.005(2) 0.005(2) 0.001(1)
C(14) 0.024(2) 0.025(2) 0.021(2) -0.000(2) 0.000(1) 0.002(1)
C(15) 0.021(2) 0.037(2) 0.018(2) -0.001(2) 0.005(1) 0.006(1)
C(16) 0.024(2) 0.026(2) 0.020(2) -0.003(2) 0.004(1) 0.003(1)
C(17) 0.025(2) 0.036(2) 0.025(2) -0.001(2) 0.004(1) 0.008(2)
C(18) 0.038(2) 0.035(2) 0.035(2) 0.008(2) 0.011(2) -0.003(2)
C(19) 0.027(2) 0.035(2) 0.019(2) -0.004(2) -0.002(1) 0.004(1)
C(20) 0.048(3) 0.080(4) 0.030(2) -0.024(3) -0.010(2) 0.016(2)
C(21) 0.034(2) 0.042(3) 0.036(2) 0.003(2) 0.006(2) 0.007(2)
C(22) 0.065(3) 0.041(3) 0.027(2) 0.015(2) 0.008(2) -0.004(2)

loop_
_atom_type_symbol
_atom_type_description
_atom_type_scat_dispersion_real
_atom_type_scat_dispersion_imag
_atom_type_scat_source
Cu Cu 0.320 1.265
;
International Tables for Crystallography
(1992, Vol. C, Tables 4.2.6.8 and 6.1.1.4)
;
Cl Cl 0.148 0.159
;
International Tables for Crystallography
(1992, Vol. C, Tables 4.2.6.8 and 6.1.1.4)
;
C C 0.003 0.002
;
International Tables for Crystallography
(1992, Vol. C, Tables 4.2.6.8 and 6.1.1.4)
;
H H 0.000 0.000
;
International Tables for Crystallography
(1992, Vol. C, Table 6.1.1.4)
;
N N 0.006 0.003
;
International Tables for Crystallography
(1992, Vol. C, Tables 4.2.6.8 and 6.1.1.4)
;
O O 0.011 0.006
;
International Tables for Crystallography
(1992, Vol. C, Tables 4.2.6.8 and 6.1.1.4)
;

loop_
_geom_angle_atom_site_label_1
_geom_angle_atom_site_label_2
_geom_angle_atom_site_label_3
_geom_angle
_geom_angle_publ_flag
_geom_angle_site_symmetry_1
_geom_angle_site_symmetry_2
_geom_angle_site_symmetry_3
Cl(1) Cu(1) O(2) 89.80(7) yes . . .
Cl(1) Cu(1) N(1) 89.16(8) yes . . .
O(2) Cu(1) N(1) 71.4(1) yes . . .
Cl(2) Cu(2) Cl(3) 180.00 yes . . .
Cl(2) Cu(2) O(4) 93.21(6) yes . . .
Cl(2) Cu(2) N(3) 90.58(8) yes . . .
Cl(3) Cu(2) O(4) 86.79(6) yes . . .
Cl(3) Cu(2) N(3) 89.42(8) yes . . .
O(4) Cu(2) N(3) 73.9(1) yes . . .
C(6) O(2) C(7) 112.2(3) yes . . .
C(6) O(2) Cu(1) 103.7(2) yes . . .
C(7) O(2) Cu(1) 131.4(2) yes . . .
C(17) O(4) C(18) 111.7(2) yes . . .
C(17) O(4) Cu(2) 99.1(2) yes . . .
C(18) O(4) Cu(2) 114.9(2) yes . . .
C(1) N(1) C(5) 117.4(3) yes . . .
C(1) N(1) Cu(1) 120.4(2) yes . . .
C(5) N(1) Cu(1) 122.0(2) yes . . .
C(3) N(2) C(8) 126.7(3) yes . . .
C(3) N(2) O(1) 116.3(3) yes . . .
C(8) N(2) O(1) 116.9(3) yes . . .
C(12) N(3) C(16) 118.6(2) yes . . .
C(12) N(3) Cu(2) 119.3(2) yes . . .
C(16) N(3) Cu(2) 121.8(2) yes . . .
C(14) N(4) C(19) 126.9(3) yes . . .
C(14) N(4) O(3) 116.0(3) yes . . .
C(19) N(4) O(3) 117.1(3) yes . . .
C(2) C(1) H(1) 118.0(4) no . . .
C(2) C(1) N(1) 124.2(3) yes . . .
H(1) C(1) N(1) 117.8(3) no . . .
C(3) C(2) H(2) 122.7(4) no . . .
C(3) C(2) C(1) 118.4(3) yes . . .
H(2) C(2) C(1) 118.9(4) no . . .
C(4) C(3) N(2) 123.9(3) yes . . .
C(4) C(3) C(2) 118.3(3) yes . . .
N(2) C(3) C(2) 117.9(3) yes . . .
C(5) C(4) H(3) 121.5(4) no . . .
C(5) C(4) C(3) 119.2(3) yes . . .
H(3) C(4) C(3) 119.3(4) no . . .
C(6) C(5) N(1) 117.8(3) yes . . .
C(6) C(5) C(4) 119.7(3) yes . . .
N(1) C(5) C(4) 122.5(3) yes . . .
H(4) C(6) H(5) 108.3(5) no . . .
H(4) C(6) O(2) 107.4(3) no . . .
H(4) C(6) C(5) 110.8(4) no . . .
H(5) C(6) O(2) 111.7(4) no . . .
H(5) C(6) C(5) 110.6(3) no . . .
O(2) C(6) C(5) 108.0(3) yes . . .
H(6) C(7) H(7) 120.5(4) no . . .
H(6) C(7) H(8) 120.2(5) no . . .
H(6) C(7) O(2) 107.8(4) no . . .
H(7) C(7) H(8) 97.8(5) no . . .
H(7) C(7) O(2) 101.4(4) no . . .
H(8) C(7) O(2) 107.1(4) no . . .
C(9) C(8) C(10) 109.0(3) yes . . .
C(9) C(8) C(11) 113.7(4) yes . . .
C(9) C(8) N(2) 107.9(3) yes . . .
C(10) C(8) C(11) 109.1(3) yes . . .
C(10) C(8) N(2) 107.3(3) yes . . .
C(11) C(8) N(2) 109.6(3) yes . . .
H(9) C(9) H(10) 102.1(6) no . . .
H(9) C(9) H(11) 112.0(5) no . . .
H(9) C(9) C(8) 107.0(5) no . . .
H(10) C(9) H(11) 111.1(6) no . . .
H(10) C(9) C(8) 112.8(5) no . . .
H(11) C(9) C(8) 111.4(5) no . . .
H(12) C(10) H(13) 103.7(5) no . . .
H(12) C(10) H(14) 119.4(5) no . . .
H(12) C(10) C(8) 107.9(4) no . . .
H(13) C(10) H(14) 107.5(5) no . . .
H(13) C(10) C(8) 110.3(4) no . . .
H(14) C(10) C(8) 107.9(4) no . . .
H(15) C(11) H(16) 111.7(6) no . . .
H(15) C(11) H(17) 98.4(6) no . . .
H(15) C(11) C(8) 120.8(5) no . . .
H(16) C(11) H(17) 94.6(5) no . . .
H(16) C(11) C(8) 113.7(5) no . . .
H(17) C(11) C(8) 113.4(5) no . . .
C(13) C(12) H(18) 118.9(4) no . . .
C(13) C(12) N(3) 122.9(3) yes . . .
H(18) C(12) N(3) 118.1(3) no . . .
C(14) C(13) H(19) 120.3(3) no . . .
C(14) C(13) C(12) 119.1(3) yes . . .
H(19) C(13) C(12) 120.6(4) no . . .
C(15) C(14) N(4) 124.2(3) yes . . .
C(15) C(14) C(13) 118.0(3) yes . . .
N(4) C(14) C(13) 117.8(3) yes . . .
C(16) C(15) H(20) 113.4(4) no . . .
C(16) C(15) C(14) 119.6(3) yes . . .
H(20) C(15) C(14) 126.9(4) no . . .
C(17) C(16) N(3) 117.6(3) yes . . .
C(17) C(16) C(15) 120.7(3) yes . . .
N(3) C(16) C(15) 121.7(3) yes . . .
H(21) C(17) H(22) 112.6(5) no . . .
H(21) C(17) O(4) 108.1(4) no . . .
H(21) C(17) C(16) 109.7(4) no . . .
H(22) C(17) O(4) 105.5(3) no . . .
H(22) C(17) C(16) 108.0(4) no . . .
O(4) C(17) C(16) 112.9(3) yes . . .
H(23) C(18) H(24) 104.3(5) no . . .
H(23) C(18) H(25) 111.1(5) no . . .
H(23) C(18) O(4) 109.6(4) no . . .
H(24) C(18) H(25) 111.9(4) no . . .
H(24) C(18) O(4) 112.8(4) no . . .
H(25) C(18) O(4) 107.1(4) no . . .
C(20) C(19) C(21) 109.8(3) yes . . .
C(20) C(19) C(22) 109.3(3) yes . . .
C(20) C(19) N(4) 106.4(3) yes . . .
C(21) C(19) C(22) 112.0(3) yes . . .
C(21) C(19) N(4) 107.4(3) yes . . .
C(22) C(19) N(4) 111.7(3) yes . . .
H(26) C(20) H(27) 117.5(6) no . . .
H(26) C(20) H(28) 108.9(6) no . . .
H(26) C(20) C(19) 107.4(4) no . . .
H(27) C(20) H(28) 101.2(5) no . . .
H(27) C(20) C(19) 111.3(4) no . . .
H(28) C(20) C(19) 110.3(5) no . . .
H(29) C(21) H(30) 110.3(5) no . . .
H(29) C(21) H(31) 110.3(6) no . . .
H(29) C(21) C(19) 111.3(4) no . . .
H(30) C(21) H(31) 110.0(5) no . . .
H(30) C(21) C(19) 112.0(5) no . . .
H(31) C(21) C(19) 102.7(4) no . . .
H(32) C(22) H(33) 111.5(5) no . . .
H(32) C(22) H(34) 109.2(6) no . . .
H(32) C(22) C(19) 109.5(4) no . . .
H(33) C(22) H(34) 113.1(5) no . . .
H(33) C(22) C(19) 106.9(5) no . . .
H(34) C(22) C(19) 106.5(4) no . . .

loop_
_geom_bond_atom_site_label_1
_geom_bond_atom_site_label_2
_geom_bond_distance
_geom_bond_publ_flag
_geom_bond_site_symmetry_1
_geom_bond_site_symmetry_2
Cu(1) Cl(1) 2.3004(9) yes . .
Cu(1) O(2) 2.477(3) yes . .
Cu(1) N(1) 2.005(2) yes . .
Cu(2) Cl(2) 2.300(1) yes . .
Cu(2) Cl(3) 2.336(1) yes . .
Cu(2) O(4) 2.549(3) yes . .
Cu(2) N(3) 1.984(2) yes . .
O(1) N(2) 1.292(5) yes . .
O(2) C(6) 1.425(4) yes . .
O(2) C(7) 1.383(5) yes . .
O(3) N(4) 1.280(4) yes . .
O(4) C(17) 1.430(4) yes . .
O(4) C(18) 1.421(5) yes . .
N(1) C(1) 1.344(5) yes . .
N(1) C(5) 1.344(4) yes . .
N(2) C(3) 1.417(4) yes . .
N(2) C(8) 1.502(4) yes . .
N(3) C(12) 1.352(5) yes . .
N(3) C(16) 1.346(4) yes . .
N(4) C(14) 1.414(4) yes . .
N(4) C(19) 1.515(5) yes . .
C(1) C(2) 1.377(4) yes . .
C(1) H(1) 0.950(5) no . .
C(2) C(3) 1.393(5) yes . .
C(2) H(2) 0.912(5) no . .
C(3) C(4) 1.398(5) yes . .
C(4) C(5) 1.391(4) yes . .
C(4) H(3) 0.855(5) no . .
C(5) C(6) 1.503(5) yes . .
C(6) H(4) 0.904(5) no . .
C(6) H(5) 1.031(5) no . .
C(7) H(6) 1.221(6) no . .
C(7) H(7) 1.103(6) no . .
C(7) H(8) 1.069(6) no . .
C(8) C(9) 1.529(6) yes . .
C(8) C(10) 1.532(5) yes . .
C(8) C(11) 1.504(6) yes . .
C(9) H(9) 0.949(6) no . .
C(9) H(10) 0.934(6) no . .
C(9) H(11) 1.067(7) no . .
C(10) H(12) 0.945(6) no . .
C(10) H(13) 1.005(5) no . .
C(10) H(14) 0.978(6) no . .
C(11) H(15) 0.899(7) no . .
C(11) H(16) 0.936(7) no . .
C(11) H(17) 1.040(6) no . .
C(12) C(13) 1.372(4) yes . .
C(12) H(18) 0.950(5) no . .
C(13) C(14) 1.401(5) yes . .
C(13) H(19) 0.950(5) no . .
C(14) C(15) 1.398(5) yes . .
C(15) C(16) 1.392(4) yes . .
C(15) H(20) 0.892(5) no . .
C(16) C(17) 1.509(5) yes . .
C(17) H(21) 0.928(5) no . .
C(17) H(22) 1.041(5) no . .
C(18) H(23) 1.018(5) no . .
C(18) H(24) 1.019(5) no . .
C(18) H(25) 1.017(6) no . .
C(19) C(20) 1.523(5) yes . .
C(19) C(21) 1.512(6) yes . .
C(19) C(22) 1.513(6) yes . .
C(20) H(26) 0.968(7) no . .
C(20) H(27) 0.981(7) no . .
C(20) H(28) 0.901(5) no . .
C(21) H(29) 0.888(5) no . .
C(21) H(30) 0.946(6) no . .
C(21) H(31) 0.934(5) no . .
C(22) H(32) 0.989(6) no . .
C(22) H(33) 0.842(6) no . .
C(22) H(34) 0.976(5) no . .

loop_
_geom_contact_atom_site_label_1
_geom_contact_atom_site_label_2
_geom_contact_distance
_geom_contact_publ_flag
_geom_contact_site_symmetry_1
_geom_contact_site_symmetry_2
Cu(1) C(1) 2.925(3) yes . 55501
Cu(1) C(5) 2.946(3) yes . 55501
Cu(1) C(6) 3.138(4) yes . 55501
Cu(1) C(7) 3.546(4) yes . 55501
Cu(1) H(1) 2.946(3) no . 55501
Cu(1) H(4) 3.319(4) no . 55501
Cu(1) H(6) 3.897(4) no . 55501
Cu(1) H(7) 3.559(4) no . 55501
Cu(1) H(24) 3.962(4) no . 56501
Cu(2) Cl(2) 2.300(1) yes . 55501
Cu(2) Cl(3) 2.336(1) yes . 55501
Cu(2) O(4) 2.549(3) yes . 55501
Cu(2) N(3) 1.984(2) yes . 55501
Cu(2) C(12) 2.897(3) yes . 55501
Cu(2) C(16) 2.926(3) yes . 55501
Cu(2) C(17) 3.113(4) yes . 55501
Cu(2) C(18) 3.400(4) yes . 55501
Cu(2) H(17) 3.749(5) no . 55501
Cu(2) H(18) 2.916(3) no . 55501
Cu(2) H(21) 3.968(4) no . 55501
Cu(2) H(22) 3.308(4) no . 55501
Cu(2) H(23) 3.491(4) no . 55501
Cu(2) H(24) 3.468(4) no . 55501
Cl(1) O(2) 3.375(3) yes . 55501
Cl(1) N(1) 3.029(3) yes . 55501
Cl(1) C(1) 3.911(3) yes . 55501
Cl(1) C(5) 3.420(3) yes . 55501
Cl(1) C(6) 3.370(4) yes . 55501
Cl(1) C(15) 3.704(4) yes . 55501
Cl(1) C(17) 3.867(4) yes . 55501
Cl(1) C(21) 3.730(4) yes . 55501
Cl(1) H(4) 2.926(4) no . 55501
Cl(1) H(6) 3.803(5) no . 55501
Cl(1) H(20) 2.859(4) no . 55501
Cl(1) H(21) 3.333(4) no . 55501
Cl(1) H(22) 3.729(3) no . 55501
Cl(1) H(29) 2.916(4) no . 55501
Cl(1) H(31) 3.861(4) no . 55501
Cl(1) H(32) 3.275(4) no . 55501
Cl(2) Cu(2) 2.300(1) yes . 55501
Cl(2) O(4) 3.527(3) yes . 55501
Cl(2) N(3) 3.053(3) yes . 55501
Cl(2) C(12) 3.486(3) yes . 55501
Cl(2) C(18) 3.427(4) yes . 55501
Cl(2) H(18) 3.265(3) no . 55501
Cl(2) H(23) 3.145(4) no . 55501
Cl(2) H(24) 3.085(4) no . 55501
Cl(3) Cu(2) 2.336(1) yes . 55501
Cl(3) O(4) 3.359(3) yes . 55501
Cl(3) N(3) 3.050(3) yes . 55501
Cl(3) C(4) 3.863(4) yes . 55501
Cl(3) C(6) 3.846(4) yes . 55501
Cl(3) C(11) 3.716(4) yes . 55501
Cl(3) C(12) 3.925(3) yes . 55501
Cl(3) C(16) 3.431(3) yes . 55501
Cl(3) C(17) 3.324(4) yes . 55501
Cl(3) H(3) 3.128(4) no . 55501
Cl(3) H(4) 3.641(4) no . 55501
Cl(3) H(5) 3.242(4) no . 55501
Cl(3) H(10) 3.949(5) no . 55501
Cl(3) H(15) 3.500(4) no . 55501
Cl(3) H(17) 2.865(4) no . 55501
Cl(3) H(22) 2.766(4) no . 55501
O(1) C(2) 2.656(4) yes . 55501
O(1) C(3) 2.302(4) yes . 55501
O(1) C(4) 3.602(4) yes . 55501
O(1) C(8) 2.384(5) yes . 55501
O(1) C(9) 3.465(6) yes . 55501
O(1) C(10) 2.572(5) yes . 55501
O(1) C(11) 3.330(6) yes . 55501
O(1) C(12) 3.497(5) yes . 55505
O(1) C(13) 3.167(5) yes . 55505
O(1) H(2) 2.394(4) no . 55501
O(1) H(3) 3.885(5) no . 55501
O(1) H(10) 3.913(6) no . 55501
O(1) H(11) 3.449(6) no . 55501
O(1) H(12) 2.454(5) no . 55501
O(1) H(13) 3.570(5) no . 55501
O(1) H(14) 2.598(4) no . 55501
O(1) H(16) 3.230(6) no . 55501
O(1) H(17) 3.750(6) no . 55501
O(1) H(18) 3.066(5) no . 55505
O(1) H(19) 2.408(5) no . 55505
O(2) Cl(1) 3.375(3) yes . 55501
O(2) N(1) 2.643(4) yes . 55501
O(2) C(1) 3.953(5) yes . 55501
O(2) C(4) 3.625(4) yes . 55501
O(2) C(5) 2.369(4) yes . 55501
O(2) C(18) 3.838(4) yes . 56501
O(2) H(3) 3.911(4) no . 55501
O(2) H(4) 1.903(5) no . 55501
O(2) H(5) 2.045(4) no . 55501
O(2) H(6) 2.106(5) no . 55501
O(2) H(7) 1.931(5) no . 55501
O(2) H(8) 1.981(5) no . 55501
O(2) H(24) 2.843(4) no . 56501
O(2) H(33) 3.963(4) no . 56501
O(3) C(13) 2.657(4) yes . 55501
O(3) C(14) 2.286(4) yes . 55501
O(3) C(15) 3.579(4) yes . 55501
O(3) C(19) 2.387(5) yes . 55501
O(3) C(20) 2.604(5) yes . 55501
O(3) C(21) 3.173(5) yes . 55501
O(3) C(22) 3.593(5) yes . 55501
O(3) H(19) 2.361(4) no . 55501
O(3) H(20) 3.972(4) no . 55501
O(3) H(26) 2.660(5) no . 55501
O(3) H(27) 2.493(4) no . 55501
O(3) H(28) 3.492(5) no . 55501
O(3) H(29) 3.587(5) no . 55501
O(3) H(30) 2.982(5) no . 55501
O(3) H(31) 3.895(5) no . 55501
O(3) H(33) 3.540(5) no . 55501
O(4) Cu(2) 2.549(3) yes . 55501
O(4) Cl(2) 3.527(3) yes . 55501
O(4) Cl(3) 3.359(3) yes . 55501
O(4) N(3) 2.763(4) yes . 55501
O(4) C(11) 3.693(5) yes . 55501
O(4) C(15) 3.701(4) yes . 55501
O(4) C(16) 2.450(4) yes . 55501
O(4) H(3) 3.974(4) no . 55501
O(4) H(15) 3.883(5) no . 55501
O(4) H(16) 3.306(5) no . 55501
O(4) H(17) 2.968(5) no . 55501
O(4) H(20) 3.881(4) no . 55501
O(4) H(21) 1.932(4) no . 55501
O(4) H(22) 1.982(4) no . 55501
O(4) H(23) 2.006(5) no . 55501
O(4) H(24) 2.044(4) no . 55501
O(4) H(25) 1.976(5) no . 55501
N(1) Cl(1) 3.029(3) yes . 55501
N(1) O(2) 2.643(4) yes . 55501
N(1) C(2) 2.404(4) yes . 55501
N(1) C(3) 2.796(4) yes . 55501
N(1) C(4) 2.398(4) yes . 55501
N(1) C(6) 2.440(5) yes . 55501
N(1) C(18) 3.504(5) yes . 56501
N(1) H(1) 1.975(5) no . 55501
N(1) H(2) 3.204(4) no . 55501
N(1) H(3) 3.165(4) no . 55501
N(1) H(4) 2.856(5) no . 55501
N(1) H(5) 3.246(5) no . 55501
N(1) H(22) 3.865(5) no . 55501
N(1) H(23) 3.637(4) no . 56501
N(1) H(24) 2.980(5) no . 56501
N(1) H(25) 3.341(5) no . 56501
N(2) C(1) 3.662(4) yes . 55501
N(2) C(2) 2.407(4) yes . 55501
N(2) C(4) 2.484(4) yes . 55501
N(2) C(5) 3.732(4) yes . 55501
N(2) C(9) 2.451(5) yes . 55501
N(2) C(10) 2.444(4) yes . 55501
N(2) C(11) 2.456(6) yes . 55501
N(2) H(2) 2.596(4) no . 55501
N(2) H(3) 2.643(5) no . 55501
N(2) H(9) 3.257(5) no . 55501
N(2) H(10) 2.726(6) no . 55501
N(2) H(11) 2.672(5) no . 55501
N(2) H(12) 2.629(4) no . 55501
N(2) H(13) 3.326(4) no . 55501
N(2) H(14) 2.649(4) no . 55501
N(2) H(15) 3.295(6) no . 55501
N(2) H(16) 2.621(6) no . 55501
N(2) H(17) 2.697(6) no . 55501
N(2) H(19) 3.578(5) no . 55505
N(2) H(23) 3.983(5) no . 56501
N(3) Cu(2) 1.984(2) yes . 55501
N(3) Cl(2) 3.053(3) yes . 55501
N(3) Cl(3) 3.050(3) yes . 55501
N(3) O(4) 2.763(4) yes . 55501
N(3) C(13) 2.394(4) yes . 55501
N(3) C(14) 2.790(4) yes . 55501
N(3) C(15) 2.391(4) yes . 55501
N(3) C(17) 2.443(5) yes . 55501
N(3) C(18) 3.446(5) yes . 55501
N(3) H(18) 1.986(5) no . 55501
N(3) H(19) 3.244(4) no . 55501
N(3) H(20) 3.142(4) no . 55501
N(3) H(21) 3.155(5) no . 55501
N(3) H(22) 2.884(5) no . 55501
N(3) H(23) 3.994(5) no . 55501
N(3) H(24) 3.120(5) no . 55501
N(4) C(12) 3.666(4) yes . 55501
N(4) C(13) 2.410(4) yes . 55501
N(4) C(15) 2.485(4) yes . 55501
N(4) C(16) 3.736(4) yes . 55501
N(4) C(20) 2.432(4) yes . 55501
N(4) C(21) 2.440(5) yes . 55501
N(4) C(22) 2.506(5) yes . 55501
N(4) H(19) 2.576(5) no . 55501
N(4) H(20) 2.767(4) no . 55501
N(4) H(26) 2.585(5) no . 55501
N(4) H(27) 2.703(4) no . 55501
N(4) H(28) 3.226(4) no . 55501
N(4) H(29) 2.675(5) no . 55501
N(4) H(30) 2.604(5) no . 55501
N(4) H(31) 3.201(5) no . 55501
N(4) H(32) 2.833(6) no . 55501
N(4) H(33) 2.525(5) no . 55501
N(4) H(34) 3.305(5) no . 55501
C(1) Cu(1) 2.925(3) yes . 55501
C(1) Cl(1) 3.911(3) yes . 55501
C(1) O(2) 3.953(5) yes . 55501
C(1) O(3) 3.593(5) yes . 55505
C(1) N(2) 3.662(4) yes . 55501
C(1) C(3) 2.379(4) yes . 55501
C(1) C(4) 2.710(5) yes . 55501
C(1) C(5) 2.297(5) yes . 55501
C(1) C(6) 3.668(5) yes . 55501
C(1) C(18) 3.733(5) yes . 56501
C(1) H(2) 1.985(5) no . 55501
C(1) H(3) 3.564(5) no . 55501
C(1) H(23) 3.734(5) no . 56501
C(1) H(24) 3.566(5) no . 56501
C(1) H(25) 3.303(5) no . 56501
C(2) O(1) 2.656(4) yes . 55501
C(2) O(3) 3.228(5) yes . 55505
C(2) N(1) 2.404(4) yes . 55501
C(2) N(2) 2.407(4) yes . 55501
C(2) C(4) 2.396(5) yes . 55501
C(2) C(5) 2.737(5) yes . 55501
C(2) C(8) 3.830(5) yes . 55501
C(2) C(18) 3.944(5) yes . 56501
C(2) H(1) 2.006(4) no . 55501
C(2) H(3) 3.165(5) no . 55501
C(2) H(19) 3.402(5) no . 55505
C(2) H(23) 3.598(5) no . 56501
C(2) H(24) 3.994(5) no . 56501
C(2) H(25) 3.616(5) no . 56501
C(3) O(1) 2.302(4) yes . 55501
C(3) N(1) 2.796(4) yes . 55501
C(3) C(1) 2.379(4) yes . 55501
C(3) C(5) 2.405(5) yes . 55501
C(3) C(6) 3.783(5) yes . 55501
C(3) C(8) 2.610(4) yes . 55501
C(3) C(9) 3.075(5) yes . 55501
C(3) C(10) 3.820(4) yes . 55501
C(3) C(11) 3.211(6) yes . 55501
C(3) C(18) 3.883(5) yes . 56501
C(3) H(1) 3.230(5) no . 55501
C(3) H(2) 2.036(5) no . 55501
C(3) H(3) 1.964(5) no . 55501
C(3) H(5) 4.000(5) no . 55501
C(3) H(9) 3.962(5) no . 55501
C(3) H(10) 2.916(6) no . 55501
C(3) H(11) 3.279(5) no . 55501
C(3) H(14) 3.976(4) no . 55501
C(3) H(16) 3.386(6) no . 55501
C(3) H(17) 2.966(6) no . 55501
C(3) H(19) 3.983(5) no . 55505
C(3) H(22) 3.829(5) no . 55501
C(3) H(23) 3.267(5) no . 56501
C(3) H(24) 3.854(5) no . 56501
C(3) H(25) 3.910(5) no . 56501
C(4) Cl(3) 3.863(4) yes . 55501
C(4) O(1) 3.602(4) yes . 55501
C(4) O(2) 3.625(4) yes . 55501
C(4) N(1) 2.398(4) yes . 55501
C(4) N(2) 2.484(4) yes . 55501
C(4) C(1) 2.710(5) yes . 55501
C(4) C(2) 2.396(5) yes . 55501
C(4) C(6) 2.502(5) yes . 55501
C(4) C(8) 3.104(4) yes . 55501
C(4) C(9) 3.199(5) yes . 55501
C(4) C(11) 3.281(5) yes . 55501
C(4) C(17) 3.810(5) yes . 55501
C(4) C(18) 3.560(5) yes . 56501
C(4) H(1) 3.659(5) no . 55501
C(4) H(2) 3.238(5) no . 55501
C(4) H(4) 2.910(5) no . 55501
C(4) H(5) 2.628(5) no . 55501
C(4) H(9) 3.958(5) no . 55501
C(4) H(10) 2.650(5) no . 55501
C(4) H(11) 3.645(5) no . 55501
C(4) H(15) 3.934(5) no . 55501
C(4) H(16) 3.611(5) no . 55501
C(4) H(17) 2.646(6) no . 55501
C(4) H(22) 2.869(5) no . 55501
C(4) H(23) 3.042(5) no . 56501
C(4) H(24) 3.206(5) no . 56501
C(4) H(25) 3.861(5) no . 56501
C(5) Cu(1) 2.946(3) yes . 55501
C(5) Cl(1) 3.420(3) yes . 55501
C(5) O(2) 2.369(4) yes . 55501
C(5) N(2) 3.732(4) yes . 55501
C(5) C(1) 2.297(5) yes . 55501
C(5) C(2) 2.737(5) yes . 55501
C(5) C(3) 2.405(5) yes . 55501
C(5) C(7) 3.625(5) yes . 55501
C(5) C(17) 3.833(5) yes . 55501
C(5) C(18) 3.362(5) yes . 56501
C(5) H(1) 3.149(5) no . 55501
C(5) H(2) 3.646(5) no . 55501
C(5) H(3) 1.976(4) no . 55501
C(5) H(4) 2.010(5) no . 55501
C(5) H(5) 2.100(5) no . 55501
C(5) H(8) 3.913(6) no . 55501
C(5) H(10) 3.818(5) no . 55501
C(5) H(17) 3.831(5) no . 55501
C(5) H(21) 3.912(5) no . 55501
C(5) H(22) 2.920(5) no . 55501
C(5) H(23) 3.249(5) no . 56501
C(5) H(24) 2.716(5) no . 56501
C(5) H(25) 3.577(5) no . 56501
C(6) Cu(1) 3.138(4) yes . 55501
C(6) Cl(1) 3.370(4) yes . 55501
C(6) Cl(2) 3.803(4) yes . 56501
C(6) Cl(3) 3.846(4) yes . 55501
C(6) N(1) 2.440(5) yes . 55501
C(6) C(1) 3.668(5) yes . 55501
C(6) C(3) 3.783(5) yes . 55501
C(6) C(4) 2.502(5) yes . 55501
C(6) C(7) 2.332(5) yes . 55501
C(6) C(17) 3.730(5) yes . 55501
C(6) C(18) 3.892(5) yes . 56501
C(6) H(3) 2.644(4) no . 55501
C(6) H(6) 2.611(5) no . 55501
C(6) H(7) 3.212(5) no . 55501
C(6) H(8) 2.627(6) no . 55501
C(6) H(20) 3.970(5) no . 55501
C(6) H(21) 3.976(5) no . 55501
C(6) H(22) 2.833(5) no . 55501
C(6) H(23) 3.934(5) no . 56501
C(6) H(24) 2.980(5) no . 56501
C(7) Cu(1) 3.546(4) yes . 55501
C(7) C(5) 3.625(5) yes . 55501
C(7) C(6) 2.332(5) yes . 55501
C(7) C(12) 3.865(6) yes . 56501
C(7) C(13) 3.693(6) yes . 56501
C(7) C(14) 3.808(6) yes . 56501
C(7) H(4) 2.538(6) no . 55501
C(7) H(5) 2.543(5) no . 55501
C(7) H(6) 1.221(6) no . 55501
C(7) H(7) 1.103(6) no . 55501
C(7) H(19) 3.961(6) no . 56501
C(7) H(24) 3.738(5) no . 56501
C(7) H(29) 3.909(6) no . 55501
C(7) H(33) 3.620(6) no . 56501
C(8) O(1) 2.384(5) yes . 55501
C(8) C(2) 3.830(5) yes . 55501
C(8) C(3) 2.610(4) yes . 55501
C(8) C(4) 3.104(4) yes . 55501
C(8) H(3) 2.817(5) no . 55501
C(8) H(9) 2.022(6) no . 55501
C(8) H(10) 2.078(6) no . 55501
C(8) H(11) 2.160(6) no . 55501
C(8) H(12) 2.032(5) no . 55501
C(8) H(13) 2.104(4) no . 55501
C(8) H(14) 2.056(5) no . 55501
C(8) H(15) 2.112(6) no . 55501
C(8) H(16) 2.067(6) no . 55501
C(8) H(17) 2.142(6) no . 55501
C(8) H(28) 3.832(5) no . 56508
C(9) O(1) 3.465(6) yes . 55501
C(9) N(2) 2.451(5) yes . 55501
C(9) C(3) 3.075(5) yes . 55501
C(9) C(4) 3.199(5) yes . 55501
C(9) C(10) 2.492(6) yes . 55501
C(9) C(11) 2.540(7) yes . 55501
C(9) C(20) 3.920(5) yes . 56508
C(9) H(3) 2.778(5) no . 55501
C(9) H(12) 3.298(6) no . 55501
C(9) H(13) 2.744(6) no . 55501
C(9) H(14) 2.588(6) no . 55501
C(9) H(15) 2.806(7) no . 55501
C(9) H(16) 3.360(7) no . 55501
C(9) H(17) 2.852(6) no . 55501
C(9) H(23) 3.529(6) no . 56501
C(9) H(27) 3.721(5) no . 56508
C(9) H(28) 3.225(5) no . 56508
C(10) O(1) 2.572(5) yes . 55501
C(10) N(2) 2.444(4) yes . 55501
C(10) C(3) 3.820(4) yes . 55501
C(10) C(9) 2.492(6) yes . 55501
C(10) C(11) 2.474(6) yes . 55501
C(10) C(20) 3.977(6) yes . 56508
C(10) H(9) 2.656(6) no . 55501
C(10) H(10) 3.322(6) no . 55501
C(10) H(11) 2.731(6) no . 55501
C(10) H(15) 2.832(6) no . 55501
C(10) H(16) 2.745(6) no . 55501
C(10) H(17) 3.407(5) no . 55501
C(10) H(27) 3.962(6) no . 56508
C(10) H(28) 3.191(6) no . 56508
C(10) H(31) 3.220(5) no . 56508
C(11) Cl(3) 3.716(4) yes . 55501
C(11) O(1) 3.330(6) yes . 55501
C(11) O(4) 3.693(5) yes . 55501
C(11) N(2) 2.456(6) yes . 55501
C(11) C(3) 3.211(6) yes . 55501
C(11) C(4) 3.281(5) yes . 55501
C(11) C(9) 2.540(7) yes . 55501
C(11) C(10) 2.474(6) yes . 55501
C(11) H(3) 2.799(5) no . 55501
C(11) H(9) 2.690(7) no . 55501
C(11) H(10) 2.727(7) no . 55501
C(11) H(11) 3.462(7) no . 55501
C(11) H(12) 2.586(6) no . 55501
C(11) H(13) 2.674(5) no . 55501
C(11) H(14) 3.307(6) no . 55501
C(11) H(22) 3.908(5) no . 55501
C(12) Cu(2) 2.897(3) yes . 55501
C(12) Cl(2) 3.486(3) yes . 55501
C(12) Cl(3) 3.925(3) yes . 55501
C(12) N(4) 3.666(4) yes . 55501
C(12) C(14) 2.390(4) yes . 55501
C(12) C(15) 2.725(5) yes . 55501
C(12) C(16) 2.320(5) yes . 55501
C(12) C(17) 3.691(5) yes . 55501
C(12) H(19) 2.028(4) no . 55501
C(12) H(20) 3.610(5) no . 55501
C(13) O(3) 2.657(4) yes . 55501
C(13) N(3) 2.394(4) yes . 55501
C(13) N(4) 2.410(4) yes . 55501
C(13) C(15) 2.399(5) yes . 55501
C(13) C(16) 2.744(5) yes . 55501
C(13) C(19) 3.842(5) yes . 55501
C(13) H(18) 2.011(4) no . 55501
C(13) H(20) 3.243(5) no . 55501
C(14) O(3) 2.286(4) yes . 55501
C(14) N(3) 2.790(4) yes . 55501
C(14) C(12) 2.390(4) yes . 55501
C(14) C(16) 2.411(4) yes . 55501
C(14) C(17) 3.802(5) yes . 55501
C(14) C(19) 2.620(4) yes . 55501
C(14) C(20) 3.781(4) yes . 55501
C(14) C(21) 3.304(5) yes . 55501
C(14) C(22) 3.058(5) yes . 55501
C(14) H(18) 3.246(5) no . 55501
C(14) H(19) 2.051(5) no . 55501
C(14) H(20) 2.061(5) no . 55501
C(14) H(21) 3.987(5) no . 55501
C(14) H(26) 3.831(5) no . 55501
C(14) H(29) 3.157(5) no . 55501
C(14) H(30) 3.550(5) no . 55501
C(14) H(32) 2.998(6) no . 55501
C(14) H(33) 2.955(5) no . 55501
C(15) Cl(1) 3.704(4) yes . 55501
C(15) O(3) 3.579(4) yes . 55501
C(15) O(4) 3.701(4) yes . 55501
C(15) N(3) 2.391(4) yes . 55501
C(15) N(4) 2.485(4) yes . 55501
C(15) C(12) 2.725(5) yes . 55501
C(15) C(13) 2.399(5) yes . 55501
C(15) C(17) 2.522(4) yes . 55501
C(15) C(19) 3.124(4) yes . 55501
C(15) C(21) 3.485(5) yes . 55501
C(15) C(22) 3.085(5) yes . 55501
C(15) H(4) 3.348(5) no . 55501
C(15) H(6) 3.906(6) no . 55501
C(15) H(18) 3.675(5) no . 55501
C(15) H(19) 3.264(5) no . 55501
C(15) H(21) 2.617(5) no . 55501
C(15) H(22) 2.982(4) no . 55501
C(15) H(24) 3.756(5) no . 55501
C(15) H(29) 3.009(5) no . 55501
C(15) H(30) 3.938(5) no . 55501
C(15) H(32) 2.583(5) no . 55501
C(15) H(33) 3.123(5) no . 55501
C(16) Cu(2) 2.926(3) yes . 55501
C(16) Cl(3) 3.431(3) yes . 55501
C(16) O(4) 2.450(4) yes . 55501
C(16) N(4) 3.736(4) yes . 55501
C(16) C(12) 2.320(5) yes . 55501
C(16) C(13) 2.744(5) yes . 55501
C(16) C(14) 2.411(4) yes . 55501
C(16) C(18) 3.125(5) yes . 55501
C(16) H(4) 3.288(5) no . 55501
C(16) H(18) 3.171(5) no . 55501
C(16) H(19) 3.693(5) no . 55501
C(16) H(20) 1.929(4) no . 55501
C(16) H(21) 2.020(5) no . 55501
C(16) H(22) 2.081(5) no . 55501
C(16) H(23) 3.944(5) no . 55501
C(16) H(24) 2.877(5) no . 55501
C(16) H(25) 3.598(5) no . 55501
C(16) H(32) 3.754(5) no . 55501
C(17) Cu(2) 3.113(4) yes . 55501
C(17) Cl(1) 3.867(4) yes . 55501
C(17) Cl(3) 3.324(4) yes . 55501
C(17) N(3) 2.443(5) yes . 55501
C(17) C(4) 3.810(5) yes . 55501
C(17) C(5) 3.833(5) yes . 55501
C(17) C(6) 3.730(5) yes . 55501
C(17) C(12) 3.691(5) yes . 55501
C(17) C(14) 3.802(5) yes . 55501
C(17) C(15) 2.522(4) yes . 55501
C(17) C(18) 2.360(5) yes . 55501
C(17) H(3) 3.692(5) no . 55501
C(17) H(4) 3.047(5) no . 55501
C(17) H(17) 3.490(5) no . 55501
C(17) H(20) 2.563(4) no . 55501
C(17) H(23) 3.235(5) no . 55501
C(17) H(24) 2.610(5) no . 55501
C(17) H(25) 2.592(5) no . 55501
C(18) Cu(2) 3.400(4) yes . 55501
C(18) Cl(2) 3.427(4) yes . 55501
C(18) N(3) 3.446(5) yes . 55501
C(18) C(16) 3.125(5) yes . 55501
C(18) C(17) 2.360(5) yes . 55501
C(18) H(21) 2.390(5) no . 55501
C(18) H(22) 3.194(5) no . 55501
C(19) O(3) 2.387(5) yes . 55501
C(19) C(13) 3.842(5) yes . 55501
C(19) C(14) 2.620(4) yes . 55501
C(19) C(15) 3.124(4) yes . 55501
C(19) H(20) 2.961(4) no . 55501
C(19) H(26) 2.033(6) no . 55501
C(19) H(27) 2.090(5) no . 55501
C(19) H(28) 2.021(5) no . 55501
C(19) H(29) 2.012(5) no . 55501
C(19) H(30) 2.062(6) no . 55501
C(19) H(31) 1.944(5) no . 55501
C(19) H(32) 2.065(6) no . 55501
C(19) H(33) 1.934(6) no . 55501
C(19) H(34) 2.020(6) no . 55501
C(20) O(3) 2.604(5) yes . 55501
C(20) N(4) 2.432(4) yes . 55501
C(20) C(14) 3.781(4) yes . 55501
C(20) C(21) 2.483(6) yes . 55501
C(20) C(22) 2.476(6) yes . 55501
C(20) H(29) 3.260(6) no . 55501
C(20) H(30) 2.693(6) no . 55501
C(20) H(31) 2.543(6) no . 55501
C(20) H(32) 3.322(6) no . 55501
C(20) H(33) 2.677(6) no . 55501
C(20) H(34) 2.528(6) no . 55501
C(21) Cl(1) 3.730(4) yes . 55501
C(21) O(3) 3.173(5) yes . 55501
C(21) N(4) 2.440(5) yes . 55501
C(21) C(14) 3.304(5) yes . 55501
C(21) C(15) 3.485(5) yes . 55501
C(21) C(20) 2.483(6) yes . 55501
C(21) C(22) 2.508(6) yes . 55501
C(21) H(6) 3.482(6) no . 55501
C(21) H(20) 3.095(5) no . 55501
C(21) H(26) 3.301(6) no . 55501
C(21) H(27) 2.610(6) no . 55501
C(21) H(28) 2.685(6) no . 55501
C(21) H(32) 2.598(6) no . 55501
C(21) H(33) 3.193(6) no . 55501
C(21) H(34) 2.772(6) no . 55501
C(22) O(3) 3.593(5) yes . 55501
C(22) N(4) 2.506(5) yes . 55501
C(22) C(14) 3.058(5) yes . 55501
C(22) C(15) 3.085(5) yes . 55501
C(22) C(20) 2.476(6) yes . 55501
C(22) C(21) 2.508(6) yes . 55501
C(22) H(20) 2.746(5) no . 55501
C(22) H(26) 2.626(6) no . 55501
C(22) H(27) 3.333(6) no . 55501
C(22) H(28) 2.639(6) no . 55501
C(22) H(29) 2.656(6) no . 55501
C(22) H(30) 3.335(6) no . 55501
C(22) H(31) 2.627(6) no . 55501
H(1) Cu(1) 2.946(3) no . 55501
H(1) O(3) 3.158(4) no . 55505
H(1) N(1) 1.975(5) no . 55501
H(1) C(2) 2.006(4) no . 55501
H(1) C(3) 3.230(5) no . 55501
H(1) C(4) 3.659(5) no . 55501
H(1) C(5) 3.149(5) no . 55501
H(2) O(1) 2.394(4) no . 55501
H(2) O(3) 2.464(5) no . 55505
H(2) N(1) 3.204(4) no . 55501
H(2) N(2) 2.596(4) no . 55501
H(2) N(4) 3.603(5) no . 55505
H(2) C(1) 1.985(5) no . 55501
H(2) C(3) 2.036(5) no . 55501
H(2) C(4) 3.238(5) no . 55501
H(2) C(5) 3.646(5) no . 55501
H(2) C(13) 3.399(5) no . 55505
H(2) C(14) 3.965(5) no . 55505
H(3) Cl(2) 3.658(4) no . 56501
H(3) Cl(3) 3.128(4) no . 55501
H(3) O(1) 3.885(5) no . 55501
H(3) O(2) 3.911(4) no . 55501
H(3) O(4) 3.974(4) no . 55501
H(3) N(1) 3.165(4) no . 55501
H(3) N(2) 2.643(5) no . 55501
H(3) C(1) 3.564(5) no . 55501
H(3) C(2) 3.165(5) no . 55501
H(3) C(3) 1.964(5) no . 55501
H(3) C(5) 1.976(4) no . 55501
H(3) C(6) 2.644(4) no . 55501
H(3) C(8) 2.817(5) no . 55501
H(3) C(9) 2.778(5) no . 55501
H(3) C(11) 2.799(5) no . 55501
H(3) C(17) 3.692(5) no . 55501
H(3) C(18) 3.877(5) no . 56501
H(4) Cu(1) 3.319(4) no . 55501
H(4) Cl(1) 2.926(4) no . 55501
H(4) Cl(3) 3.641(4) no . 55501
H(4) O(2) 1.903(5) no . 55501
H(4) N(1) 2.856(5) no . 55501
H(4) C(4) 2.910(5) no . 55501
H(4) C(5) 2.010(5) no . 55501
H(4) C(7) 2.538(6) no . 55501
H(4) C(15) 3.348(5) no . 55501
H(4) C(16) 3.288(5) no . 55501
H(4) C(17) 3.047(5) no . 55501
H(5) Cl(2) 2.905(4) no . 56501
H(5) Cl(3) 3.242(4) no . 55501
H(5) O(2) 2.045(4) no . 55501
H(5) N(1) 3.246(5) no . 55501
H(5) C(3) 4.000(5) no . 55501
H(5) C(4) 2.628(5) no . 55501
H(5) C(5) 2.100(5) no . 55501
H(5) C(7) 2.543(5) no . 55501
H(5) C(18) 3.813(5) no . 56501
H(6) Cu(1) 3.897(4) no . 55501
H(6) Cl(1) 3.803(5) no . 55501
H(6) O(2) 2.106(5) no . 55501
H(6) C(6) 2.611(5) no . 55501
H(6) C(7) 1.221(6) no . 55501
H(6) C(15) 3.906(6) no . 55501
H(6) C(21) 3.482(6) no . 55501
H(7) Cu(1) 3.559(4) no . 55501
H(7) O(2) 1.931(5) no . 55501
H(7) N(4) 3.423(5) no . 56501
H(7) C(6) 3.212(5) no . 55501
H(7) C(7) 1.103(6) no . 55501
H(7) C(12) 3.731(5) no . 56501
H(7) C(13) 3.246(6) no . 56501
H(7) C(14) 3.023(6) no . 56501
H(7) C(15) 3.328(6) no . 56501
H(7) C(16) 3.815(5) no . 56501
H(7) C(19) 3.919(6) no . 56501
H(7) C(22) 3.299(6) no . 56501
H(8) Cl(2) 3.630(4) no . 56501
H(8) O(2) 1.981(5) no . 55501
H(8) N(3) 3.310(5) no . 56501
H(8) C(5) 3.913(6) no . 55501
H(8) C(6) 2.627(6) no . 55501
H(8) C(12) 2.918(6) no . 56501
H(8) C(13) 2.963(6) no . 56501
H(8) C(14) 3.392(6) no . 56501
H(8) C(15) 3.694(6) no . 56501
H(8) C(16) 3.644(6) no . 56501
H(9) N(2) 3.257(5) no . 55501
H(9) C(3) 3.962(5) no . 55501
H(9) C(4) 3.958(5) no . 55501
H(9) C(8) 2.022(6) no . 55501
H(9) C(10) 2.656(6) no . 55501
H(9) C(11) 2.690(7) no . 55501
H(9) C(20) 3.290(5) no . 56508
H(10) Cl(2) 3.314(5) no . 56501
H(10) Cl(3) 3.949(5) no . 55501
H(10) O(1) 3.913(6) no . 55501
H(10) N(2) 2.726(6) no . 55501
H(10) C(3) 2.916(6) no . 55501
H(10) C(4) 2.650(5) no . 55501
H(10) C(5) 3.818(5) no . 55501
H(10) C(8) 2.078(6) no . 55501
H(10) C(10) 3.322(6) no . 55501
H(10) C(11) 2.727(7) no . 55501
H(10) C(18) 3.979(6) no . 56501
H(11) O(1) 3.449(6) no . 55501
H(11) N(2) 2.672(5) no . 55501
H(11) C(3) 3.279(5) no . 55501
H(11) C(4) 3.645(5) no . 55501
H(11) C(8) 2.160(6) no . 55501
H(11) C(10) 2.731(6) no . 55501
H(11) C(11) 3.462(7) no . 55501
H(11) C(20) 3.746(5) no . 56508
H(12) O(1) 2.454(5) no . 55501
H(12) N(2) 2.629(4) no . 55501
H(12) C(8) 2.032(5) no . 55501
H(12) C(9) 3.298(6) no . 55501
H(12) C(11) 2.586(6) no . 55501
H(13) O(1) 3.570(5) no . 55501
H(13) N(2) 3.326(4) no . 55501
H(13) C(8) 2.104(4) no . 55501
H(13) C(9) 2.744(6) no . 55501
H(13) C(11) 2.674(5) no . 55501
H(13) C(19) 3.835(5) no . 56508
H(13) C(20) 3.364(6) no . 56508
H(13) C(21) 3.235(5) no . 56508
H(14) O(1) 2.598(4) no . 55501
H(14) N(2) 2.649(4) no . 55501
H(14) C(3) 3.976(4) no . 55501
H(14) C(8) 2.056(5) no . 55501
H(14) C(9) 2.588(6) no . 55501
H(14) C(11) 3.307(6) no . 55501
H(14) C(20) 3.687(6) no . 56508
H(15) Cl(3) 3.500(4) no . 55501
H(15) O(4) 3.883(5) no . 55501
H(15) N(2) 3.295(6) no . 55501
H(15) C(4) 3.934(5) no . 55501
H(15) C(8) 2.112(6) no . 55501
H(15) C(9) 2.806(7) no . 55501
H(15) C(10) 2.832(6) no . 55501
H(16) O(1) 3.230(6) no . 55501
H(16) O(4) 3.306(5) no . 55501
H(16) N(2) 2.621(6) no . 55501
H(16) C(3) 3.386(6) no . 55501
H(16) C(4) 3.611(5) no . 55501
H(16) C(8) 2.067(6) no . 55501
H(16) C(9) 3.360(7) no . 55501
H(16) C(10) 2.745(6) no . 55501
H(17) Cu(2) 3.749(5) no . 55501
H(17) Cl(3) 2.865(4) no . 55501
H(17) O(1) 3.750(6) no . 55501
H(17) O(4) 2.968(5) no . 55501
H(17) N(2) 2.697(6) no . 55501
H(17) C(3) 2.966(6) no . 55501
H(17) C(4) 2.646(6) no . 55501
H(17) C(5) 3.831(5) no . 55501
H(17) C(8) 2.142(6) no . 55501
H(17) C(9) 2.852(6) no . 55501
H(17) C(10) 3.407(5) no . 55501
H(17) C(17) 3.490(5) no . 55501
H(18) Cu(2) 2.916(3) no . 55501
H(18) Cl(2) 3.265(3) no . 55501
H(18) N(3) 1.986(5) no . 55501
H(18) C(13) 2.011(4) no . 55501
H(18) C(14) 3.246(5) no . 55501
H(18) C(15) 3.675(5) no . 55501
H(18) C(16) 3.171(5) no . 55501
H(19) O(3) 2.361(4) no . 55501
H(19) N(3) 3.244(4) no . 55501
H(19) N(4) 2.576(5) no . 55501
H(19) C(12) 2.028(4) no . 55501
H(19) C(14) 2.051(5) no . 55501
H(19) C(15) 3.264(5) no . 55501
H(19) C(16) 3.693(5) no . 55501
H(20) Cl(1) 2.859(4) no . 55501
H(20) O(3) 3.972(4) no . 55501
H(20) O(4) 3.881(4) no . 55501
H(20) N(3) 3.142(4) no . 55501
H(20) N(4) 2.767(4) no . 55501
H(20) C(6) 3.970(5) no . 55501
H(20) C(12) 3.610(5) no . 55501
H(20) C(13) 3.243(5) no . 55501
H(20) C(14) 2.061(5) no . 55501
H(20) C(16) 1.929(4) no . 55501
H(20) C(17) 2.563(4) no . 55501
H(20) C(19) 2.961(4) no . 55501
H(20) C(21) 3.095(5) no . 55501
H(20) C(22) 2.746(5) no . 55501
H(21) Cu(2) 3.968(4) no . 55501
H(21) Cl(1) 3.333(4) no . 55501
H(21) O(4) 1.932(4) no . 55501
H(21) N(3) 3.155(5) no . 55501
H(21) C(5) 3.912(5) no . 55501
H(21) C(6) 3.976(5) no . 55501
H(21) C(14) 3.987(5) no . 55501
H(21) C(15) 2.617(5) no . 55501
H(21) C(16) 2.020(5) no . 55501
H(21) C(18) 2.390(5) no . 55501
H(22) Cu(2) 3.308(4) no . 55501
H(22) Cl(1) 3.729(3) no . 55501
H(22) Cl(3) 2.766(4) no . 55501
H(22) O(4) 1.982(4) no . 55501
H(22) N(1) 3.865(5) no . 55501
H(22) N(3) 2.884(5) no . 55501
H(22) C(3) 3.829(5) no . 55501
H(22) C(4) 2.869(5) no . 55501
H(22) C(5) 2.920(5) no . 55501
H(22) C(6) 2.833(5) no . 55501
H(22) C(11) 3.908(5) no . 55501
H(22) C(15) 2.982(4) no . 55501
H(22) C(16) 2.081(5) no . 55501
H(22) C(18) 3.194(5) no . 55501
H(23) Cu(2) 3.491(4) no . 55501
H(23) Cl(2) 3.145(4) no . 55501
H(23) O(4) 2.006(5) no . 55501
H(23) N(3) 3.994(5) no . 55501
H(23) C(16) 3.944(5) no . 55501
H(23) C(17) 3.235(5) no . 55501
H(24) Cu(2) 3.468(4) no . 55501
H(24) Cl(2) 3.085(4) no . 55501
H(24) O(4) 2.044(4) no . 55501
H(24) N(3) 3.120(5) no . 55501
H(24) C(15) 3.756(5) no . 55501
H(24) C(16) 2.877(5) no . 55501
H(24) C(17) 2.610(5) no . 55501
H(25) O(4) 1.976(5) no . 55501
H(25) C(16) 3.598(5) no . 55501
H(25) C(17) 2.592(5) no . 55501
H(26) O(3) 2.660(5) no . 55501
H(26) N(4) 2.585(5) no . 55501
H(26) C(14) 3.831(5) no . 55501
H(26) C(19) 2.033(6) no . 55501
H(26) C(21) 3.301(6) no . 55501
H(26) C(22) 2.626(6) no . 55501
H(27) O(3) 2.493(4) no . 55501
H(27) N(4) 2.703(4) no . 55501
H(27) C(19) 2.090(5) no . 55501
H(27) C(21) 2.610(6) no . 55501
H(27) C(22) 3.333(6) no . 55501
H(28) O(3) 3.492(5) no . 55501
H(28) N(4) 3.226(4) no . 55501
H(28) C(19) 2.021(5) no . 55501
H(28) C(21) 2.685(6) no . 55501
H(28) C(22) 2.639(6) no . 55501
H(29) Cl(1) 2.916(4) no . 55501
H(29) O(3) 3.587(5) no . 55501
H(29) N(4) 2.675(5) no . 55501
H(29) C(7) 3.909(6) no . 55501
H(29) C(14) 3.157(5) no . 55501
H(29) C(15) 3.009(5) no . 55501
H(29) C(19) 2.012(5) no . 55501
H(29) C(20) 3.260(6) no . 55501
H(29) C(22) 2.656(6) no . 55501
H(30) O(3) 2.982(5) no . 55501
H(30) N(4) 2.604(5) no . 55501
H(30) C(14) 3.550(5) no . 55501
H(30) C(15) 3.938(5) no . 55501
H(30) C(19) 2.062(6) no . 55501
H(30) C(20) 2.693(6) no . 55501
H(30) C(22) 3.335(6) no . 55501
H(31) Cl(1) 3.861(4) no . 55501
H(31) O(3) 3.895(5) no . 55501
H(31) N(4) 3.201(5) no . 55501
H(31) C(19) 1.944(5) no . 55501
H(31) C(20) 2.543(6) no . 55501
H(31) C(22) 2.627(6) no . 55501
H(32) Cl(1) 3.275(4) no . 55501
H(32) N(4) 2.833(6) no . 55501
H(32) C(14) 2.998(6) no . 55501
H(32) C(15) 2.583(5) no . 55501
H(32) C(16) 3.754(5) no . 55501
H(32) C(19) 2.065(6) no . 55501
H(32) C(20) 3.322(6) no . 55501
H(32) C(21) 2.598(6) no . 55501
H(33) O(3) 3.540(5) no . 55501
H(33) N(4) 2.525(5) no . 55501
H(33) C(14) 2.955(5) no . 55501
H(33) C(15) 3.123(5) no . 55501
H(33) C(19) 1.934(6) no . 55501
H(33) C(20) 2.677(6) no . 55501
H(33) C(21) 3.193(6) no . 55501
H(34) N(4) 3.305(5) no . 55501
H(34) C(19) 2.020(6) no . 55501
H(34) C(20) 2.528(6) no . 55501
H(34) C(21) 2.772(6) no . 55501

loop_
_geom_torsion_atom_site_label_1
_geom_torsion_atom_site_label_2
_geom_torsion_atom_site_label_3
_geom_torsion_atom_site_label_4
_geom_torsion
_geom_torsion_publ_flag
_geom_torsion_site_symmetry_1
_geom_torsion_site_symmetry_2
_geom_torsion_site_symmetry_3
_geom_torsion_site_symmetry_4
Cl(1) Cu(1) O(2) C(6) 54.1(2) yes . . . .
Cl(1) Cu(1) O(2) C(7) -83.2(3) yes . . . .
N(1) Cu(1) O(2) C(6) -35.0(2) yes . . . .
N(1) Cu(1) O(2) C(7) -172.3(3) yes . . . .
Cl(1) Cu(1) N(1) C(1) 107.8(2) yes . . . .
Cl(1) Cu(1) N(1) C(5) -66.5(3) yes . . . .
O(2) Cu(1) N(1) C(1) -162.1(3) yes . . . .
O(2) Cu(1) N(1) C(5) 23.6(2) yes . . . .
Cl(2) Cu(2) O(4) C(17) 120.8(2) yes . . . .
Cl(2) Cu(2) O(4) C(18) 1.6(2) yes . . . .
Cl(3) Cu(2) O(4) C(17) -59.2(2) yes . . . .
Cl(3) Cu(2) O(4) C(18) -178.4(2) yes . . . .
N(3) Cu(2) O(4) C(17) 31.1(2) yes . . . .
N(3) Cu(2) O(4) C(18) -88.1(2) yes . . . .
Cl(2) Cu(2) N(3) C(12) 72.3(2) yes . . . .
Cl(2) Cu(2) N(3) C(16) -113.4(3) yes . . . .
Cl(3) Cu(2) N(3) C(12) -107.7(2) yes . . . .
Cl(3) Cu(2) N(3) C(16) 66.6(3) yes . . . .
O(4) Cu(2) N(3) C(12) 165.4(3) yes . . . .
O(4) Cu(2) N(3) C(16) -20.2(2) yes . . . .
Cu(1) O(2) C(6) C(5) 39.7(3) yes . . . .
Cu(1) O(2) C(6) H(4) -79.8(4) no . . . .
Cu(1) O(2) C(6) H(5) 161.6(3) no . . . .
C(7) O(2) C(6) C(5) -173.7(3) yes . . . .
C(7) O(2) C(6) H(4) 66.8(5) no . . . .
C(7) O(2) C(6) H(5) -51.8(4) no . . . .
Cu(1) O(2) C(7) H(6) 74.8(4) no . . . .
Cu(1) O(2) C(7) H(7) -52.6(5) no . . . .
Cu(1) O(2) C(7) H(8) -154.6(3) no . . . .
C(6) O(2) C(7) H(6) -59.8(4) no . . . .
C(6) O(2) C(7) H(7) 172.7(3) no . . . .
C(6) O(2) C(7) H(8) 70.8(5) no . . . .
Cu(2) O(4) C(17) C(16) -37.4(3) yes . . . .
Cu(2) O(4) C(17) H(21) -159.0(4) no . . . .
Cu(2) O(4) C(17) H(22) 80.3(4) no . . . .
C(18) O(4) C(17) C(16) 84.0(3) yes . . . .
C(18) O(4) C(17) H(21) -37.5(5) no . . . .
C(18) O(4) C(17) H(22) -158.3(3) no . . . .
Cu(2) O(4) C(18) H(23) -61.6(4) no . . . .
Cu(2) O(4) C(18) H(24) 54.2(4) no . . . .
Cu(2) O(4) C(18) H(25) 177.8(3) no . . . .
C(17) O(4) C(18) H(23) -173.4(4) no . . . .
C(17) O(4) C(18) H(24) -57.6(5) no . . . .
C(17) O(4) C(18) H(25) 66.0(4) no . . . .
Cu(1) N(1) C(1) C(2) -171.1(3) yes . . . .
Cu(1) N(1) C(1) H(1) 8.9(5) no . . . .
C(5) N(1) C(1) C(2) 3.4(5) yes . . . .
C(5) N(1) C(1) H(1) -176.5(4) no . . . .
Cu(1) N(1) C(5) C(4) 171.7(3) yes . . . .
Cu(1) N(1) C(5) C(6) -8.4(4) yes . . . .
C(1) N(1) C(5) C(4) -2.7(5) yes . . . .
C(1) N(1) C(5) C(6) 177.2(3) yes . . . .
O(1) N(2) C(3) C(2) -13.1(5) yes . . . .
O(1) N(2) C(3) C(4) 166.4(3) yes . . . .
C(8) N(2) C(3) C(2) 168.8(3) yes . . . .
C(8) N(2) C(3) C(4) -11.6(5) yes . . . .
O(1) N(2) C(8) C(9) 127.1(3) yes . . . .
O(1) N(2) C(8) C(10) 9.8(5) yes . . . .
O(1) N(2) C(8) C(11) -108.6(4) yes . . . .
C(3) N(2) C(8) C(9) -54.8(5) yes . . . .
C(3) N(2) C(8) C(10) -172.2(3) yes . . . .
C(3) N(2) C(8) C(11) 69.4(5) yes . . . .
Cu(2) N(3) C(12) C(13) 172.7(3) yes . . . .
Cu(2) N(3) C(12) H(18) -7.2(5) no . . . .
C(16) N(3) C(12) C(13) -1.8(5) yes . . . .
C(16) N(3) C(12) H(18) 178.3(4) no . . . .
Cu(2) N(3) C(16) C(15) -172.7(3) yes . . . .
Cu(2) N(3) C(16) C(17) 5.2(4) yes . . . .
C(12) N(3) C(16) C(15) 1.7(5) yes . . . .
C(12) N(3) C(16) C(17) 179.6(3) yes . . . .
O(3) N(4) C(14) C(13) 18.2(5) yes . . . .
O(3) N(4) C(14) C(15) -161.6(3) yes . . . .
C(19) N(4) C(14) C(13) -165.1(3) yes . . . .
C(19) N(4) C(14) C(15) 15.1(5) yes . . . .
O(3) N(4) C(19) C(20) -24.3(4) yes . . . .
O(3) N(4) C(19) C(21) 93.3(4) yes . . . .
O(3) N(4) C(19) C(22) -143.5(3) yes . . . .
C(14) N(4) C(19) C(20) 159.0(3) yes . . . .
C(14) N(4) C(19) C(21) -83.5(4) yes . . . .
C(14) N(4) C(19) C(22) 39.8(5) yes . . . .
N(1) C(1) C(2) C(3) -0.9(5) yes . . . .
N(1) C(1) C(2) H(2) -178.9(4) no . . . .
H(1) C(1) C(2) C(3) 179.0(4) no . . . .
H(1) C(1) C(2) H(2) 1.0(6) no . . . .
C(1) C(2) C(3) N(2) 177.3(3) yes . . . .
C(1) C(2) C(3) C(4) -2.3(5) yes . . . .
H(2) C(2) C(3) N(2) -4.8(6) no . . . .
H(2) C(2) C(3) C(4) 175.7(4) no . . . .
N(2) C(3) C(4) C(5) -176.7(3) yes . . . .
N(2) C(3) C(4) H(3) 4.9(6) no . . . .
C(2) C(3) C(4) C(5) 2.9(5) yes . . . .
C(2) C(3) C(4) H(3) -175.6(4) no . . . .
C(3) C(4) C(5) N(1) -0.3(5) yes . . . .
C(3) C(4) C(5) C(6) 179.8(3) yes . . . .
H(3) C(4) C(5) N(1) 178.1(4) no . . . .
H(3) C(4) C(5) C(6) -1.8(6) no . . . .
N(1) C(5) C(6) O(2) -26.8(4) yes . . . .
N(1) C(5) C(6) H(4) 90.5(5) no . . . .
N(1) C(5) C(6) H(5) -149.3(4) no . . . .
C(4) C(5) C(6) O(2) 153.0(3) yes . . . .
C(4) C(5) C(6) H(4) -89.6(5) no . . . .
C(4) C(5) C(6) H(5) 30.5(5) no . . . .
N(2) C(8) C(9) H(9) -179.6(4) no . . . .
N(2) C(8) C(9) H(10) 68.9(6) no . . . .
N(2) C(8) C(9) H(11) -56.8(4) no . . . .
C(10) C(8) C(9) H(9) -63.3(5) no . . . .
C(10) C(8) C(9) H(10) -174.9(5) no . . . .
C(10) C(8) C(9) H(11) 59.4(5) no . . . .
C(11) C(8) C(9) H(9) 58.7(5) no . . . .
C(11) C(8) C(9) H(10) -52.9(6) no . . . .
C(11) C(8) C(9) H(11) -178.6(3) no . . . .
N(2) C(8) C(10) H(12) -64.7(5) no . . . .
N(2) C(8) C(10) H(13) -177.3(4) no . . . .
N(2) C(8) C(10) H(14) 65.5(5) no . . . .
C(9) C(8) C(10) H(12) 178.7(4) no . . . .
C(9) C(8) C(10) H(13) 66.1(5) no . . . .
C(9) C(8) C(10) H(14) -51.1(5) no . . . .
C(11) C(8) C(10) H(12) 54.0(5) no . . . .
C(11) C(8) C(10) H(13) -58.6(5) no . . . .
C(11) C(8) C(10) H(14) -175.8(4) no . . . .
N(2) C(8) C(11) H(15) -172.6(5) no . . . .
N(2) C(8) C(11) H(16) 50.3(5) no . . . .
N(2) C(8) C(11) H(17) -56.3(6) no . . . .
C(9) C(8) C(11) H(15) -51.8(6) no . . . .
C(9) C(8) C(11) H(16) 171.2(4) no . . . .
C(9) C(8) C(11) H(17) 64.6(6) no . . . .
C(10) C(8) C(11) H(15) 70.1(6) no . . . .
C(10) C(8) C(11) H(16) -66.9(5) no . . . .
C(10) C(8) C(11) H(17) -173.5(5) no . . . .
N(3) C(12) C(13) C(14) 0.2(5) yes . . . .
N(3) C(12) C(13) H(19) -179.7(4) no . . . .
H(18) C(12) C(13) C(14) -179(508) no . . . .
H(18) C(12) C(13) H(19) 0.2(7) no . . . .
C(12) C(13) C(14) N(4) -178.4(3) yes . . . .
C(12) C(13) C(14) C(15) 1.4(5) yes . . . .
H(19) C(13) C(14) N(4) 1.5(6) no . . . .
H(19) C(13) C(14) C(15) -178.6(4) no . . . .
N(4) C(14) C(15) C(16) 178.3(3) yes . . . .
N(4) C(14) C(15) H(20) 3.4(7) no . . . .
C(13) C(14) C(15) C(16) -1.5(5) yes . . . .
C(13) C(14) C(15) H(20) -176.4(5) no . . . .
C(14) C(15) C(16) N(3) -0.0(5) yes . . . .
C(14) C(15) C(16) C(17) -177.9(3) yes . . . .
H(20) C(15) C(16) N(3) 175.5(4) no . . . .
H(20) C(15) C(16) C(17) -2.3(6) no . . . .
N(3) C(16) C(17) O(4) 28.8(4) yes . . . .
N(3) C(16) C(17) H(21) 149.5(4) no . . . .
N(3) C(16) C(17) H(22) -87.5(4) no . . . .
C(15) C(16) C(17) O(4) -153.3(3) yes . . . .
C(15) C(16) C(17) H(21) -32.6(5) no . . . .
C(15) C(16) C(17) H(22) 90.4(4) no . . . .
N(4) C(19) C(20) H(26) -61.2(5) no . . . .
N(4) C(19) C(20) H(27) 68.7(5) no . . . .
N(4) C(19) C(20) H(28) -179(359) no . . . .
C(21) C(19) C(20) H(26) -177.2(4) no . . . .
C(21) C(19) C(20) H(27) -47.3(5) no . . . .
C(21) C(19) C(20) H(28) 64.3(6) no . . . .
C(22) C(19) C(20) H(26) 59.5(5) no . . . .
C(22) C(19) C(20) H(27) -170.5(4) no . . . .
C(22) C(19) C(20) H(28) -59.0(6) no . . . .
N(4) C(19) C(21) H(29) 69.1(5) no . . . .
N(4) C(19) C(21) H(30) -54.9(4) no . . . .
N(4) C(19) C(21) H(31) -172.9(4) no . . . .
C(20) C(19) C(21) H(29) -175.6(5) no . . . .
C(20) C(19) C(21) H(30) 60.4(5) no . . . .
C(20) C(19) C(21) H(31) -57.6(5) no . . . .
C(22) C(19) C(21) H(29) -54.0(5) no . . . .
C(22) C(19) C(21) H(30) -178.0(4) no . . . .
C(22) C(19) C(21) H(31) 64.1(4) no . . . .
N(4) C(19) C(22) H(32) -76.9(5) no . . . .
N(4) C(19) C(22) H(33) 44.0(5) no . . . .
N(4) C(19) C(22) H(34) 165.2(4) no . . . .
C(20) C(19) C(22) H(32) 165.7(4) no . . . .
C(20) C(19) C(22) H(33) -73.4(5) no . . . .
C(20) C(19) C(22) H(34) 47.7(5) no . . . .
C(21) C(19) C(22) H(32) 43.8(5) no . . . .
C(21) C(19) C(22) H(33) 164.6(4) no . . . .
C(21) C(19) C(22) H(34) -74.2(5) no . . . .
